data_7039717
loop_
_publ_author_name
'Sroor, Farid M.'
'Hrib, Cristian G.'
'Liebing, Phil'
'Hilfert, Liane'
'Busse, Sabine'
'Edelmann, Frank T.'

_publ_section_title
;
 Five different types of \h(8)-cyclooctatetraenyl-lanthanide half-sandwich
 complexes from one ligand set, including a &quot;giant neodymium
 wheel&quot;.
;
_journal_issue 34
_journal_name_full 'Dalton transactions (Cambridge, England : 2003)'
_journal_page_first 13332
_journal_page_last 13346
_journal_paper_doi 10.1039/c6dt01974a
_journal_volume 45
_journal_year 2016
_chemical_formula_sum 'C30 H43 Ho N2 O'
_chemical_formula_weight 612.59
_chemical_name_systematic
; 
 ? 
;
_space_group_IT_number 14
_symmetry_cell_setting monoclinic
_symmetry_space_group_name_Hall '-P 2yn'
_symmetry_space_group_name_H-M 'P 1 21/n 1'
_atom_sites_solution_hydrogens geom
_atom_sites_solution_primary direct
_atom_sites_solution_secondary difmap
_audit_creation_method SHELXL-97
_audit_update_record
;
2015-04-01 deposited with the CCDC.
2016-06-28 downloaded from the CCDC.
;
_cell_angle_alpha 90.00
_cell_angle_beta 100.37(3)
_cell_angle_gamma 90.00
_cell_formula_units_Z 4
_cell_length_a 12.872(3)
_cell_length_b 14.491(3)
_cell_length_c 15.056(3)
_cell_measurement_reflns_used 44660
_cell_measurement_temperature 133(2)
_cell_measurement_theta_max 29.54
_cell_measurement_theta_min 1.91
_cell_volume 2762.5(11)
_computing_cell_refinement 'STOE X-AREA'
_computing_data_collection 'STOE X-AREA'
_computing_data_reduction 'STOE X-RED'
_computing_molecular_graphics 'Bruker SHELXTL'
_computing_publication_material 'Bruker SHELXTL'
_computing_structure_refinement 'SHELXL-97 (Sheldrick, 1997)'
_computing_structure_solution 'SHELXS-97 (Sheldrick, 1990)'
_diffrn_ambient_temperature 133(2)
_diffrn_detector_area_resol_mean 6.67
_diffrn_measured_fraction_theta_full 0.992
_diffrn_measured_fraction_theta_max 0.992
_diffrn_measurement_device_type 'STOE IPDS 2T'
_diffrn_measurement_method 'rotation method'
_diffrn_radiation_monochromator graphite
_diffrn_radiation_source 'fine-focus sealed tube'
_diffrn_radiation_type MoK\a
_diffrn_radiation_wavelength 0.71073
_diffrn_reflns_av_R_equivalents 0.0647
_diffrn_reflns_av_sigmaI/netI 0.0387
_diffrn_reflns_limit_h_max 17
_diffrn_reflns_limit_h_min -17
_diffrn_reflns_limit_k_max 19
_diffrn_reflns_limit_k_min -19
_diffrn_reflns_limit_l_max 20
_diffrn_reflns_limit_l_min -18
_diffrn_reflns_number 30635
_diffrn_reflns_theta_full 29.24
_diffrn_reflns_theta_max 29.24
_diffrn_reflns_theta_min 1.92
_exptl_absorpt_coefficient_mu 2.888
_exptl_absorpt_correction_T_max 0.1886
_exptl_absorpt_correction_T_min 0.1648
_exptl_absorpt_correction_type sphere
_exptl_absorpt_process_details
;
Interpolation using  Int.Tab. Vol. C (1992) p. 523,Tab. 6.3.3.3
for values of muR in the range 0-2.5, and Int.Tab. Vol.II (1959)
p.302; Table 5.3.6 B for muR in the range 2.6-10.0.
The interpolation procedure of C.W.Dwiggins Jr (Acta Cryst.(1975)
A31,146-148) is used with some modification.
;
_exptl_crystal_colour yellow
_exptl_crystal_density_diffrn 1.473
_exptl_crystal_density_method 'not measured'
_exptl_crystal_description prism
_exptl_crystal_F_000 1248
_exptl_crystal_size_max 0.44
_exptl_crystal_size_mid 0.38
_exptl_crystal_size_min 0.22
_exptl_crystal_size_rad 0.4400
_refine_diff_density_max 1.899
_refine_diff_density_min -2.651
_refine_diff_density_rms 0.133
_refine_ls_extinction_method none
_refine_ls_goodness_of_fit_ref 1.036
_refine_ls_hydrogen_treatment constr
_refine_ls_matrix_type full
_refine_ls_number_parameters 307
_refine_ls_number_reflns 7466
_refine_ls_number_restraints 48
_refine_ls_restrained_S_all 1.062
_refine_ls_R_factor_all 0.0461
_refine_ls_R_factor_gt 0.0362
_refine_ls_shift/su_max 0.002
_refine_ls_shift/su_mean 0.000
_refine_ls_structure_factor_coef Fsqd
_refine_ls_weighting_details 'calc w=1/[\s^2^(Fo^2^)+(0.0560P)^2^+0.0000P] where P=(Fo^2^+2Fc^2^)/3'
_refine_ls_weighting_scheme calc
_refine_ls_wR_factor_gt 0.0843
_refine_ls_wR_factor_ref 0.0881
_reflns_number_gt 6365
_reflns_number_total 7466
_reflns_threshold_expression >2sigma(I)
_cod_data_source_file c6dt01974a2.cif
_cod_data_source_block ip455
_cod_depositor_comments 'Adding full bibliography for 7039717--7039725.cif.'
_cod_original_cell_volume 2762.4(10)
_cod_original_sg_symbol_H-M P2(1)/n
_cod_database_code 7039717

loop_
_symmetry_equiv_pos_as_xyz
'x, y, z'
'-x+1/2, y+1/2, -z+1/2'
'-x, -y, -z'
'x-1/2, -y-1/2, z-1/2'

loop_
_atom_site_label
_atom_site_type_symbol
_atom_site_fract_x
_atom_site_fract_y
_atom_site_fract_z
_atom_site_U_iso_or_equiv
_atom_site_adp_type
_atom_site_occupancy
_atom_site_symmetry_multiplicity
_atom_site_calc_flag
_atom_site_refinement_flags
Ho Ho 0.895803(10) 0.341758(9) 0.180144(9) 0.02465(6) Uani 1 1 d .
C1 C 1.1009(2) 0.34761(19) 0.1486(2) 0.0215(5) Uani 1 1 d .
C2 C 1.2089(2) 0.34614(18) 0.13270(19) 0.0217(5) Uani 1 1 d .
C3 C 1.2958(3) 0.33778(19) 0.1157(2) 0.0231(5) Uani 1 1 d .
C4 C 1.3989(3) 0.3260(2) 0.0934(2) 0.0262(6) Uani 1 1 d .
H4 H 1.4550 0.3039 0.1438 0.031 Uiso 1 1 calc R
C5 C 1.4360(3) 0.3889(2) 0.0263(2) 0.0327(7) Uani 1 1 d .
H5A H 1.3871 0.4379 -0.0015 0.039 Uiso 1 1 calc R
H5B H 1.5116 0.4063 0.0372 0.039 Uiso 1 1 calc R
C6 C 1.4088(3) 0.2927(3) 0.0006(3) 0.0399(8) Uani 1 1 d .
H6A H 1.4674 0.2499 -0.0045 0.048 Uiso 1 1 calc R
H6B H 1.3428 0.2814 -0.0432 0.048 Uiso 1 1 calc R
C7 C 1.0374(3) 0.2685(2) 0.0057(2) 0.0318(7) Uani 1 1 d .
H7 H 1.1128 0.2761 -0.0010 0.038 Uiso 1 1 calc R
C8 C 0.9682(4) 0.3118(2) -0.0747(2) 0.0451(10) Uani 1 1 d .
H8A H 0.9895 0.3769 -0.0801 0.054 Uiso 1 1 calc R
H8B H 0.8940 0.3112 -0.0655 0.054 Uiso 1 1 calc R
C9 C 0.9758(4) 0.2606(3) -0.1622(2) 0.0488(11) Uani 1 1 d .
H9A H 0.9256 0.2883 -0.2127 0.059 Uiso 1 1 calc R
H9B H 1.0479 0.2677 -0.1755 0.059 Uiso 1 1 calc R
C10 C 0.9515(4) 0.1605(2) -0.1554(2) 0.0375(8) Uani 1 1 d .
H10A H 0.9612 0.1289 -0.2116 0.045 Uiso 1 1 calc R
H10B H 0.8768 0.1531 -0.1489 0.045 Uiso 1 1 calc R
C11 C 1.0216(5) 0.1165(3) -0.0764(3) 0.0575(14) Uani 1 1 d .
H11A H 1.0956 0.1174 -0.0862 0.069 Uiso 1 1 calc R
H11B H 1.0004 0.0513 -0.0712 0.069 Uiso 1 1 calc R
C12 C 1.0142(5) 0.1674(3) 0.0107(3) 0.0496(12) Uani 1 1 d .
H12A H 0.9422 0.1595 0.0242 0.059 Uiso 1 1 calc R
H12B H 1.0647 0.1396 0.0610 0.059 Uiso 1 1 calc R
C13 C 1.1504(3) 0.4270(2) 0.2921(2) 0.0258(6) Uani 1 1 d .
H13 H 1.2229 0.4040 0.2891 0.031 Uiso 1 1 calc R
C14 C 1.1464(4) 0.5305(3) 0.2742(3) 0.0434(9) Uani 1 1 d .
H14A H 1.0729 0.5526 0.2700 0.052 Uiso 1 1 calc R
H14B H 1.1684 0.5430 0.2157 0.052 Uiso 1 1 calc R
C15 C 1.2181(4) 0.5831(4) 0.3487(4) 0.0621(13) Uani 1 1 d .
H15A H 1.2924 0.5650 0.3495 0.075 Uiso 1 1 calc R
H15B H 1.2118 0.6501 0.3362 0.075 Uiso 1 1 calc R
C16 C 1.1897(4) 0.5636(4) 0.4398(3) 0.0592(13) Uani 1 1 d .
H16A H 1.1170 0.5856 0.4406 0.071 Uiso 1 1 calc R
H16B H 1.2385 0.5973 0.4871 0.071 Uiso 1 1 calc R
C17 C 1.1966(4) 0.4613(4) 0.4596(3) 0.0607(13) Uani 1 1 d .
H17A H 1.1743 0.4493 0.5182 0.073 Uiso 1 1 calc R
H17B H 1.2707 0.4406 0.4645 0.073 Uiso 1 1 calc R
C18 C 1.1266(4) 0.4068(3) 0.3856(2) 0.0451(9) Uani 1 1 d .
H18A H 1.1365 0.3401 0.3983 0.054 Uiso 1 1 calc R
H18B H 1.0517 0.4219 0.3863 0.054 Uiso 1 1 calc R
C19 C 0.7083(4) 0.3150(5) 0.0911(5) 0.080(2) Uani 1 1 d U
H19 H 0.6795 0.2709 0.0467 0.096 Uiso 1 1 calc R
C20 C 0.7030(3) 0.2893(4) 0.1809(5) 0.0675(15) Uani 1 1 d U
H20 H 0.6654 0.2333 0.1836 0.081 Uiso 1 1 calc R
C21 C 0.7387(4) 0.3254(5) 0.2649(4) 0.0668(17) Uani 1 1 d U
H21 H 0.7221 0.2866 0.3112 0.080 Uiso 1 1 calc R
C22 C 0.7904(4) 0.4003(5) 0.2984(3) 0.0660(15) Uani 1 1 d U
H22 H 0.8027 0.4004 0.3625 0.079 Uiso 1 1 calc R
C23 C 0.8295(4) 0.4752(4) 0.2660(4) 0.0665(15) Uani 1 1 d U
H23 H 0.8629 0.5149 0.3128 0.080 Uiso 1 1 calc R
C24 C 0.8338(4) 0.5092(3) 0.1837(5) 0.0631(14) Uani 1 1 d U
H24 H 0.8659 0.5684 0.1872 0.076 Uiso 1 1 calc R
C25 C 0.8039(4) 0.4806(4) 0.0952(4) 0.0667(16) Uani 1 1 d U
H25 H 0.8218 0.5237 0.0529 0.080 Uiso 1 1 calc R
C26 C 0.7521(4) 0.4007(6) 0.0536(3) 0.0745(19) Uani 1 1 d U
H26 H 0.7432 0.4013 -0.0104 0.089 Uiso 1 1 calc R
C27 C 0.8799(4) 0.1138(3) 0.2349(5) 0.0689(16) Uani 1 1 d .
H27A H 0.8586 0.0965 0.1705 0.083 Uiso 1 1 calc R
H27B H 0.8154 0.1278 0.2596 0.083 Uiso 1 1 calc R
C28 C 0.9384(3) 0.0378(3) 0.2856(3) 0.0456(9) Uani 1 1 d .
H28A H 0.9237 -0.0214 0.2529 0.055 Uiso 1 1 calc R
H28B H 0.9194 0.0317 0.3462 0.055 Uiso 1 1 calc R
C29 C 1.0519(4) 0.0645(3) 0.2927(5) 0.0693(16) Uani 1 1 d .
H29A H 1.0937 0.0433 0.3509 0.083 Uiso 1 1 calc R
H29B H 1.0820 0.0368 0.2429 0.083 Uiso 1 1 calc R
C30 C 1.0532(3) 0.1665(2) 0.2871(3) 0.0447(10) Uani 1 1 d .
H30A H 1.0704 0.1939 0.3482 0.054 Uiso 1 1 calc R
H30B H 1.1065 0.1872 0.2515 0.054 Uiso 1 1 calc R
N1 N 1.0220(2) 0.3148(2) 0.0882(2) 0.0320(6) Uani 1 1 d .
N2 N 1.0747(2) 0.37915(17) 0.22440(17) 0.0226(5) Uani 1 1 d .
O O 0.9491(2) 0.19370(16) 0.24337(19) 0.0369(6) Uani 1 1 d .

loop_
_atom_site_aniso_label
_atom_site_aniso_U_11
_atom_site_aniso_U_22
_atom_site_aniso_U_33
_atom_site_aniso_U_23
_atom_site_aniso_U_13
_atom_site_aniso_U_12
Ho 0.01934(8) 0.02632(8) 0.02990(8) -0.00160(5) 0.00874(5) 0.00296(5)
C1 0.0195(13) 0.0189(12) 0.0267(13) 0.0002(10) 0.0062(11) 0.0006(10)
C2 0.0227(14) 0.0189(11) 0.0237(12) 0.0009(10) 0.0051(11) 0.0005(10)
C3 0.0245(14) 0.0221(12) 0.0228(12) 0.0006(10) 0.0042(11) 0.0007(11)
C4 0.0230(14) 0.0272(14) 0.0289(14) 0.0035(11) 0.0062(11) 0.0030(11)
C5 0.0276(16) 0.0313(16) 0.0422(18) 0.0064(13) 0.0147(14) 0.0003(13)
C6 0.0361(19) 0.046(2) 0.0420(19) -0.0178(16) 0.0182(15) -0.0082(16)
C7 0.0215(14) 0.0415(18) 0.0337(16) -0.0170(14) 0.0084(12) -0.0039(13)
C8 0.085(3) 0.0231(14) 0.0320(17) -0.0014(13) 0.0237(19) 0.0045(18)
C9 0.091(3) 0.0302(17) 0.0279(17) -0.0013(14) 0.0171(19) 0.0077(19)
C10 0.047(2) 0.0346(17) 0.0276(15) -0.0050(13) -0.0017(15) -0.0007(15)
C11 0.109(4) 0.0310(19) 0.0277(17) -0.0037(14) 0.000(2) 0.020(2)
C12 0.091(4) 0.0311(17) 0.0241(15) 0.0005(13) 0.0034(19) 0.0175(19)
C13 0.0257(15) 0.0250(13) 0.0258(14) -0.0047(11) 0.0021(11) 0.0042(11)
C14 0.055(2) 0.0261(16) 0.048(2) -0.0034(15) 0.0065(18) -0.0080(16)
C15 0.063(3) 0.048(2) 0.075(3) -0.026(2) 0.010(3) -0.023(2)
C16 0.051(3) 0.063(3) 0.063(3) -0.040(2) 0.007(2) -0.007(2)
C17 0.073(3) 0.074(3) 0.0308(19) -0.019(2) -0.0029(19) 0.014(3)
C18 0.070(3) 0.0402(19) 0.0242(16) -0.0024(14) 0.0058(17) 0.0013(19)
C19 0.029(2) 0.099(4) 0.101(4) -0.057(4) -0.021(2) 0.019(3)
C20 0.0245(19) 0.051(3) 0.128(5) 0.015(3) 0.017(3) 0.0005(18)
C21 0.038(2) 0.097(4) 0.076(3) 0.039(3) 0.036(3) 0.024(3)
C22 0.051(3) 0.106(4) 0.046(2) -0.002(3) 0.023(2) 0.032(3)
C23 0.048(3) 0.076(3) 0.073(3) -0.030(3) 0.005(2) 0.030(3)
C24 0.040(2) 0.034(2) 0.115(4) -0.003(2) 0.012(3) 0.0161(17)
C25 0.040(2) 0.077(3) 0.091(4) 0.052(3) 0.032(2) 0.029(2)
C26 0.044(3) 0.142(5) 0.036(2) 0.006(3) 0.0029(19) 0.047(3)
C27 0.045(3) 0.040(2) 0.116(5) 0.030(3) -0.003(3) -0.017(2)
C28 0.048(2) 0.0254(16) 0.062(2) 0.0001(16) 0.0059(19) -0.0012(15)
C29 0.042(3) 0.031(2) 0.133(5) 0.021(3) 0.013(3) -0.0021(19)
C30 0.034(2) 0.0256(16) 0.071(3) 0.0047(16) 0.0011(19) 0.0012(14)
N1 0.0204(13) 0.0422(15) 0.0341(14) -0.0174(12) 0.0069(11) -0.0025(12)
N2 0.0240(12) 0.0215(11) 0.0234(11) -0.0032(9) 0.0067(9) 0.0001(9)
O 0.0280(12) 0.0231(10) 0.0601(16) 0.0075(11) 0.0090(11) -0.0009(9)

loop_
_atom_type_symbol
_atom_type_description
_atom_type_scat_dispersion_real
_atom_type_scat_dispersion_imag
_atom_type_scat_source
C C 0.0033 0.0016 'International Tables Vol C Tables 4.2.6.8 and 6.1.1.4'
H H 0.0000 0.0000 'International Tables Vol C Tables 4.2.6.8 and 6.1.1.4'
N N 0.0061 0.0033 'International Tables Vol C Tables 4.2.6.8 and 6.1.1.4'
Ho Ho -0.2175 4.6783 'International Tables Vol C Tables 4.2.6.8 and 6.1.1.4'
O O 0.0106 0.0060 'International Tables Vol C Tables 4.2.6.8 and 6.1.1.4'

loop_
_geom_angle_atom_site_label_1
_geom_angle_atom_site_label_2
_geom_angle_atom_site_label_3
_geom_angle
N2 Ho N1 57.15(9)
N2 Ho O 84.13(9)
N1 Ho O 84.63(10)
N2 Ho C26 132.71(19)
N1 Ho C26 95.80(13)
O Ho C26 135.5(2)
N2 Ho C23 94.69(14)
N1 Ho C23 138.85(18)
O Ho C23 125.03(17)
C26 Ho C23 82.01(19)
N2 Ho C25 107.63(15)
N1 Ho C25 98.21(13)
O Ho C25 167.56(17)
C26 Ho C25 32.4(2)
C23 Ho C25 59.4(2)
N2 Ho C24 93.96(13)
N1 Ho C24 114.91(16)
O Ho C24 155.37(17)
C26 Ho C24 60.7(2)
C23 Ho C24 30.5(2)
C25 Ho C24 31.3(2)
N2 Ho C22 109.95(16)
N1 Ho C22 166.14(18)
O Ho C22 99.77(16)
C26 Ho C22 90.24(16)
C23 Ho C22 30.0(2)
C25 Ho C22 80.32(18)
C24 Ho C22 57.8(2)
N2 Ho C19 165.0(2)
N1 Ho C19 110.56(17)
O Ho C19 104.30(19)
C26 Ho C19 34.4(2)
C23 Ho C19 90.59(17)
C25 Ho C19 63.3(2)
C24 Ho C19 83.50(19)
C22 Ho C19 81.3(2)
N2 Ho C21 134.11(18)
N1 Ho C21 163.67(19)
O Ho C21 85.15(14)
C26 Ho C21 82.69(18)
C23 Ho C21 57.2(2)
C25 Ho C21 89.21(15)
C24 Ho C21 78.60(19)
C22 Ho C21 29.8(2)
C19 Ho C21 60.0(2)
N2 Ho C20 163.22(17)
N1 Ho C20 135.78(18)
O Ho C20 86.65(13)
C26 Ho C20 62.4(2)
C23 Ho C20 79.2(2)
C25 Ho C20 82.88(17)
C24 Ho C20 88.60(16)
C22 Ho C20 57.9(2)
C19 Ho C20 31.8(2)
C21 Ho C20 30.6(2)
N2 Ho C1 28.63(8)
N1 Ho C1 28.52(9)
O Ho C1 83.22(8)
C26 Ho C1 116.58(15)
C23 Ho C1 118.65(15)
C25 Ho C1 105.06(12)
C24 Ho C1 106.58(13)
C22 Ho C1 138.44(17)
C19 Ho C1 138.60(17)
C21 Ho C1 160.33(16)
C20 Ho C1 162.13(15)
N1 C1 N2 115.5(3)
N1 C1 C2 121.4(3)
N2 C1 C2 123.0(3)
N1 C1 Ho 57.90(16)
N2 C1 Ho 57.64(16)
C2 C1 Ho 177.36(19)
C3 C2 C1 174.3(3)
C2 C3 C4 178.4(3)
C3 C4 C5 120.2(3)
C3 C4 C6 119.4(3)
C5 C4 C6 58.6(2)
C6 C5 C4 60.8(2)
C5 C6 C4 60.6(2)
N1 C7 C12 110.3(3)
N1 C7 C8 110.0(3)
C12 C7 C8 110.7(3)
C7 C8 C9 111.8(3)
C10 C9 C8 111.5(3)
C9 C10 C11 111.4(4)
C10 C11 C12 110.8(4)
C7 C12 C11 112.7(3)
N2 C13 C18 109.6(3)
N2 C13 C14 110.4(3)
C18 C13 C14 110.3(3)
C13 C14 C15 111.5(4)
C16 C15 C14 111.2(4)
C15 C16 C17 110.4(4)
C16 C17 C18 111.0(4)
C13 C18 C17 112.8(4)
C20 C19 C26 131.0(5)
C20 C19 Ho 75.1(3)
C26 C19 Ho 72.1(3)
C21 C20 C19 135.7(5)
C21 C20 Ho 74.3(3)
C19 C20 Ho 73.0(3)
C22 C21 C20 136.6(5)
C22 C21 Ho 74.3(3)
C20 C21 Ho 75.1(3)
C21 C22 C23 136.8(5)
C21 C22 Ho 75.9(3)
C23 C22 Ho 74.5(3)
C22 C23 C24 136.1(6)
C22 C23 Ho 75.5(3)
C24 C23 Ho 74.8(3)
C23 C24 C25 136.7(5)
C23 C24 Ho 74.7(3)
C25 C24 Ho 74.3(3)
C24 C25 C26 134.0(5)
C24 C25 Ho 74.4(3)
C26 C25 Ho 73.6(3)
C25 C26 C19 132.8(5)
C25 C26 Ho 74.0(3)
C19 C26 Ho 73.5(3)
O C27 C28 107.7(4)
C27 C28 C29 104.2(4)
C30 C29 C28 105.9(4)
O C30 C29 106.4(3)
C1 N1 C7 123.0(3)
C1 N1 Ho 93.58(18)
C7 N1 Ho 142.6(2)
C1 N2 C13 121.6(3)
C1 N2 Ho 93.72(19)
C13 N2 Ho 144.16(19)
C30 O C27 109.1(3)
C30 O Ho 127.2(2)
C27 O Ho 123.5(3)

loop_
_geom_bond_atom_site_label_1
_geom_bond_atom_site_label_2
_geom_bond_distance
Ho N2 2.342(3)
Ho N1 2.349(3)
Ho O 2.397(2)
Ho C26 2.552(5)
Ho C23 2.557(4)
Ho C25 2.557(4)
Ho C24 2.558(4)
Ho C22 2.569(4)
Ho C19 2.570(5)
Ho C21 2.588(4)
Ho C20 2.598(4)
Ho C1 2.767(3)
C1 N1 1.324(4)
C1 N2 1.329(4)
C1 C2 1.453(4)
C2 C3 1.197(4)
C3 C4 1.437(4)
C4 C5 1.502(4)
C4 C6 1.506(5)
C5 C6 1.473(5)
C7 N1 1.457(4)
C7 C12 1.500(5)
C7 C8 1.504(6)
C8 C9 1.530(5)
C9 C10 1.491(5)
C10 C11 1.500(6)
C11 C12 1.522(5)
C13 N2 1.453(4)
C13 C18 1.521(5)
C13 C14 1.523(5)
C14 C15 1.523(6)
C15 C16 1.508(7)
C16 C17 1.512(8)
C17 C18 1.522(6)
C19 C20 1.417(10)
C19 C26 1.514(11)
C20 C21 1.369(9)
C21 C22 1.324(9)
C22 C23 1.325(9)
C23 C24 1.345(9)
C24 C25 1.381(9)
C25 C26 1.423(10)
C27 O 1.453(5)
C27 C28 1.469(6)
C28 C29 1.497(6)
C29 C30 1.481(5)
C30 O 1.437(5)

loop_
_geom_torsion_atom_site_label_1
_geom_torsion_atom_site_label_2
_geom_torsion_atom_site_label_3
_geom_torsion_atom_site_label_4
_geom_torsion
N2 Ho C1 N1 -178.6(3)
O Ho C1 N1 91.2(2)
C26 Ho C1 N1 -46.8(3)
C23 Ho C1 N1 -142.3(3)
C25 Ho C1 N1 -79.3(3)
C24 Ho C1 N1 -111.9(3)
C22 Ho C1 N1 -171.7(3)
C19 Ho C1 N1 -12.7(4)
C21 Ho C1 N1 145.4(5)
C20 Ho C1 N1 35.3(6)
N1 Ho C1 N2 178.6(3)
O Ho C1 N2 -90.16(18)
C26 Ho C1 N2 131.8(3)
C23 Ho C1 N2 36.3(2)
C25 Ho C1 N2 99.3(2)
C24 Ho C1 N2 66.7(2)
C22 Ho C1 N2 6.9(3)
C19 Ho C1 N2 165.9(3)
C21 Ho C1 N2 -36.0(6)
C20 Ho C1 N2 -146.1(5)
N2 Ho C1 C2 106(5)
N1 Ho C1 C2 -75(5)
O Ho C1 C2 16(5)
C26 Ho C1 C2 -122(5)
C23 Ho C1 C2 142(5)
C25 Ho C1 C2 -155(5)
C24 Ho C1 C2 173(5)
C22 Ho C1 C2 113(5)
C19 Ho C1 C2 -88(5)
C21 Ho C1 C2 70(5)
C20 Ho C1 C2 -40(5)
N1 C1 C2 C3 -35(3)
N2 C1 C2 C3 144(3)
Ho C1 C2 C3 39(7)
C1 C2 C3 C4 19(15)
C2 C3 C4 C5 92(12)
C2 C3 C4 C6 23(13)
C3 C4 C5 C6 -108.1(4)
C3 C4 C6 C5 109.5(3)
N1 C7 C8 C9 -175.7(3)
C12 C7 C8 C9 -53.6(5)
C7 C8 C9 C10 55.1(5)
C8 C9 C10 C11 -55.7(6)
C9 C10 C11 C12 55.3(6)
N1 C7 C12 C11 176.0(4)
C8 C7 C12 C11 54.0(5)
C10 C11 C12 C7 -54.9(6)
N2 C13 C14 C15 175.1(3)
C18 C13 C14 C15 53.8(5)
C13 C14 C15 C16 -57.1(5)
C14 C15 C16 C17 57.9(6)
C15 C16 C17 C18 -56.4(6)
N2 C13 C18 C17 -174.9(3)
C14 C13 C18 C17 -53.2(5)
C16 C17 C18 C13 54.9(5)
N2 Ho C19 C20 -178.9(4)
N1 Ho C19 C20 147.9(3)
O Ho C19 C20 58.3(3)
C26 Ho C19 C20 -143.0(5)
C23 Ho C19 C20 -68.2(4)
C25 Ho C19 C20 -123.1(4)
C24 Ho C19 C20 -97.9(4)
C22 Ho C19 C20 -39.6(3)
C21 Ho C19 C20 -17.3(3)
C1 Ho C19 C20 154.4(3)
N2 Ho C19 C26 -35.9(7)
N1 Ho C19 C26 -69.1(3)
O Ho C19 C26 -158.6(3)
C23 Ho C19 C26 74.8(3)
C25 Ho C19 C26 19.9(3)
C24 Ho C19 C26 45.1(3)
C22 Ho C19 C26 103.4(3)
C21 Ho C19 C26 125.7(4)
C20 Ho C19 C26 143.0(5)
C1 Ho C19 C26 -62.6(4)
C26 C19 C20 C21 -5.1(10)
Ho C19 C20 C21 44.2(6)
C26 C19 C20 Ho -49.4(5)
N2 Ho C20 C21 29.4(7)
N1 Ho C20 C21 164.9(3)
O Ho C20 C21 86.1(3)
C26 Ho C20 C21 -127.0(4)
C23 Ho C20 C21 -40.5(3)
C25 Ho C20 C21 -100.6(4)
C24 Ho C20 C21 -69.7(4)
C22 Ho C20 C21 -17.6(3)
C19 Ho C20 C21 -149.6(5)
C1 Ho C20 C21 141.6(5)
N2 Ho C20 C19 179.0(4)
N1 Ho C20 C19 -45.5(4)
O Ho C20 C19 -124.3(3)
C26 Ho C20 C19 22.5(3)
C23 Ho C20 C19 109.1(4)
C25 Ho C20 C19 49.0(4)
C24 Ho C20 C19 79.9(4)
C22 Ho C20 C19 132.0(4)
C21 Ho C20 C19 149.6(5)
C1 Ho C20 C19 -68.8(6)
C19 C20 C21 C22 2.5(11)
Ho C20 C21 C22 46.3(6)
C19 C20 C21 Ho -43.9(6)
N2 Ho C21 C22 42.4(4)
N1 Ho C21 C22 170.9(4)
O Ho C21 C22 119.4(3)
C26 Ho C21 C22 -103.5(4)
C23 Ho C21 C22 -18.3(3)
C25 Ho C21 C22 -71.7(4)
C24 Ho C21 C22 -42.0(4)
C19 Ho C21 C22 -131.0(4)
C20 Ho C21 C22 -148.9(5)
C1 Ho C21 C22 65.5(6)
N2 Ho C21 C20 -168.6(3)
N1 Ho C21 C20 -40.2(7)
O Ho C21 C20 -91.6(3)
C26 Ho C21 C20 45.5(4)
C23 Ho C21 C20 130.7(4)
C25 Ho C21 C20 77.3(4)
C24 Ho C21 C20 107.0(3)
C22 Ho C21 C20 148.9(5)
C19 Ho C21 C20 18.0(3)
C1 Ho C21 C20 -145.5(4)
C20 C21 C22 C23 1.5(11)
Ho C21 C22 C23 48.0(6)
C20 C21 C22 Ho -46.6(6)
N2 Ho C22 C21 -149.0(3)
N1 Ho C22 C21 -169.3(5)
O Ho C22 C21 -61.7(3)
C26 Ho C22 C21 74.7(4)
C23 Ho C22 C21 148.1(5)
C25 Ho C22 C21 105.7(4)
C24 Ho C22 C21 129.2(4)
C19 Ho C22 C21 41.4(4)
C20 Ho C22 C21 18.1(3)
C1 Ho C22 C21 -152.5(3)
N2 Ho C22 C23 62.9(4)
N1 Ho C22 C23 42.6(8)
O Ho C22 C23 150.2(3)
C26 Ho C22 C23 -73.4(4)
C25 Ho C22 C23 -42.5(4)
C24 Ho C22 C23 -18.9(3)
C19 Ho C22 C23 -106.7(4)
C21 Ho C22 C23 -148.1(5)
C20 Ho C22 C23 -130.1(4)
C1 Ho C22 C23 59.4(4)
C21 C22 C23 C24 0.3(11)
Ho C22 C23 C24 48.8(6)
C21 C22 C23 Ho -48.5(6)
N2 Ho C23 C22 -122.9(3)
N1 Ho C23 C22 -165.7(3)
O Ho C23 C22 -36.8(4)
C26 Ho C23 C22 104.6(4)
C25 Ho C23 C22 129.4(4)
C24 Ho C23 C22 147.3(5)
C19 Ho C23 C22 71.2(4)
C21 Ho C23 C22 18.2(3)
C20 Ho C23 C22 41.3(4)
C1 Ho C23 C22 -139.4(3)
N2 Ho C23 C24 89.8(3)
N1 Ho C23 C24 47.0(4)
O Ho C23 C24 175.9(3)
C26 Ho C23 C24 -42.7(4)
C25 Ho C23 C24 -17.9(3)
C22 Ho C23 C24 -147.3(5)
C19 Ho C23 C24 -76.1(4)
C21 Ho C23 C24 -129.1(4)
C20 Ho C23 C24 -106.0(4)
C1 Ho C23 C24 73.3(3)
C22 C23 C24 C25 -3.4(10)
Ho C23 C24 C25 45.6(6)
C22 C23 C24 Ho -49.0(6)
N2 Ho C24 C23 -92.5(3)
N1 Ho C24 C23 -148.0(3)
O Ho C24 C23 -8.0(5)
C26 Ho C24 C23 129.7(4)
C25 Ho C24 C23 149.4(5)
C22 Ho C24 C23 18.6(3)
C19 Ho C24 C23 102.4(4)
C21 Ho C24 C23 41.7(3)
C20 Ho C24 C23 70.9(4)
C1 Ho C24 C23 -118.7(3)
N2 Ho C24 C25 118.0(3)
N1 Ho C24 C25 62.6(3)
O Ho C24 C25 -157.4(3)
C26 Ho C24 C25 -19.7(3)
C23 Ho C24 C25 -149.4(5)
C22 Ho C24 C25 -130.8(4)
C19 Ho C24 C25 -47.1(3)
C21 Ho C24 C25 -107.7(3)
C20 Ho C24 C25 -78.6(3)
C1 Ho C24 C25 91.9(3)
C23 C24 C25 C26 1.6(10)
Ho C24 C25 C26 47.3(5)
C23 C24 C25 Ho -45.7(6)
N2 Ho C25 C24 -67.5(3)
N1 Ho C25 C24 -125.5(3)
O Ho C25 C24 132.0(7)
C26 Ho C25 C24 146.6(4)
C23 Ho C25 C24 17.4(3)
C22 Ho C25 C24 40.5(3)
C19 Ho C25 C24 125.5(3)
C21 Ho C25 C24 69.1(3)
C20 Ho C25 C24 99.1(3)
C1 Ho C25 C24 -97.2(3)
N2 Ho C25 C26 145.9(3)
N1 Ho C25 C26 87.9(3)
O Ho C25 C26 -14.6(8)
C23 Ho C25 C26 -129.1(3)
C24 Ho C25 C26 -146.6(4)
C22 Ho C25 C26 -106.1(3)
C19 Ho C25 C26 -21.1(3)
C21 Ho C25 C26 -77.5(3)
C20 Ho C25 C26 -47.5(3)
C1 Ho C25 C26 116.2(3)
C24 C25 C26 C19 0.5(9)
Ho C25 C26 C19 48.1(5)
C24 C25 C26 Ho -47.5(5)
C20 C19 C26 C25 2.2(9)
Ho C19 C26 C25 -48.2(5)
C20 C19 C26 Ho 50.4(5)
N2 Ho C26 C25 -46.6(3)
N1 Ho C26 C25 -96.2(3)
O Ho C26 C25 175.6(2)
C23 Ho C26 C25 42.4(3)
C24 Ho C26 C25 19.2(3)
C22 Ho C26 C25 71.3(3)
C19 Ho C26 C25 145.3(4)
C21 Ho C26 C25 100.2(3)
C20 Ho C26 C25 124.3(3)
C1 Ho C26 C25 -75.7(3)
N2 Ho C26 C19 168.1(2)
N1 Ho C26 C19 118.5(3)
O Ho C26 C19 30.2(4)
C23 Ho C26 C19 -102.9(3)
C25 Ho C26 C19 -145.3(4)
C24 Ho C26 C19 -126.2(3)
C22 Ho C26 C19 -74.0(3)
C21 Ho C26 C19 -45.2(3)
C20 Ho C26 C19 -21.0(3)
C1 Ho C26 C19 139.0(3)
O C27 C28 C29 -21.0(6)
C27 C28 C29 C30 26.2(6)
C28 C29 C30 O -21.8(6)
N2 C1 N1 C7 -173.2(3)
C2 C1 N1 C7 5.1(5)
Ho C1 N1 C7 -171.9(4)
N2 C1 N1 Ho -1.3(3)
C2 C1 N1 Ho 177.0(2)
C12 C7 N1 C1 109.5(4)
C8 C7 N1 C1 -128.1(4)
C12 C7 N1 Ho -57.2(5)
C8 C7 N1 Ho 65.2(5)
N2 Ho N1 C1 0.79(17)
O Ho N1 C1 -85.7(2)
C26 Ho N1 C1 139.0(3)
C23 Ho N1 C1 54.6(3)
C25 Ho N1 C1 106.5(3)
C24 Ho N1 C1 78.7(3)
C22 Ho N1 C1 23.6(7)
C19 Ho N1 C1 171.0(3)
C21 Ho N1 C1 -137.2(5)
C20 Ho N1 C1 -165.3(2)
N2 Ho N1 C7 169.6(5)
O Ho N1 C7 83.1(4)
C26 Ho N1 C7 -52.2(5)
C23 Ho N1 C7 -136.6(4)
C25 Ho N1 C7 -84.7(4)
C24 Ho N1 C7 -112.5(4)
C22 Ho N1 C7 -167.6(6)
C19 Ho N1 C7 -20.1(5)
C21 Ho N1 C7 31.6(8)
C20 Ho N1 C7 3.5(5)
C1 Ho N1 C7 168.8(6)
N1 C1 N2 C13 -172.6(3)
C2 C1 N2 C13 9.1(4)
Ho C1 N2 C13 -173.9(3)
N1 C1 N2 Ho 1.3(3)
C2 C1 N2 Ho -177.0(2)
C18 C13 N2 C1 -147.6(3)
C14 C13 N2 C1 90.7(4)
C18 C13 N2 Ho 42.8(5)
C14 C13 N2 Ho -78.9(4)
N1 Ho N2 C1 -0.79(17)
O Ho N2 C1 86.60(18)
C26 Ho N2 C1 -65.2(3)
C23 Ho N2 C1 -148.6(2)
C25 Ho N2 C1 -89.3(2)
C24 Ho N2 C1 -118.0(2)
C22 Ho N2 C1 -175.1(2)
C19 Ho N2 C1 -38.4(6)
C21 Ho N2 C1 164.0(2)
C20 Ho N2 C1 143.6(4)
N1 Ho N2 C13 170.4(4)
O Ho N2 C13 -102.2(3)
C26 Ho N2 C13 106.0(4)
C23 Ho N2 C13 22.5(4)
C25 Ho N2 C13 81.9(4)
C24 Ho N2 C13 53.1(4)
C22 Ho N2 C13 -4.0(4)
C19 Ho N2 C13 132.7(6)
C21 Ho N2 C13 -24.8(4)
C20 Ho N2 C13 -45.2(6)
C1 Ho N2 C13 171.1(4)
C29 C30 O C27 8.8(6)
C29 C30 O Ho -165.7(3)
C28 C27 O C30 7.9(6)
C28 C27 O Ho -177.3(3)
N2 Ho O C30 1.8(3)
N1 Ho O C30 59.2(3)
C26 Ho O C30 152.1(3)
C23 Ho O C30 -89.8(4)
C25 Ho O C30 163.1(6)
C24 Ho O C30 -84.9(4)
C22 Ho O C30 -107.5(4)
C19 Ho O C30 169.1(3)
C21 Ho O C30 -133.5(4)
C20 Ho O C30 -164.2(4)
C1 Ho O C30 30.6(3)
N2 Ho O C27 -172.0(4)
N1 Ho O C27 -114.6(4)
C26 Ho O C27 -21.7(5)
C23 Ho O C27 96.4(4)
C25 Ho O C27 -10.6(8)
C24 Ho O C27 101.3(5)
C22 Ho O C27 78.7(4)
C19 Ho O C27 -4.7(4)
C21 Ho O C27 52.7(4)
C20 Ho O C27 22.0(4)
C1 Ho O C27 -143.2(4)
